data_7064366
loop_
_publ_author_name
'Zhu, Xin-Ru'
'Li, Ze'
'Sun, Dan'
'Elmidaoui, Roudaina'
'Dai, Meng-Xuan'
'Zhao, Zhi-Long'
'Chen, Xiang-Zhu'
'Jiang, Fei'
'Liu, Lu'

_publ_section_title
;
 Novel palmatine hydrochloride--phenolic acid cocrystals: effects of
 different phenolic acids on hygroscopicity improvement and antibacterial
 activity enhancement
;
_journal_issue 18
_journal_name_full 'New Journal of Chemistry'
_journal_page_first 7647
_journal_page_last 7657
_journal_paper_doi 10.1039/D5NJ04579G
_journal_volume 50
_journal_year 2026
_chemical_formula_sum 'C25 H29 Cl N O7.5'
_chemical_formula_weight 498.94
_space_group_crystal_system triclinic
_space_group_IT_number 2
_space_group_name_Hall '-P 1'
_space_group_name_H-M_alt 'P -1'
_atom_sites_solution_hydrogens mixed
_audit_creation_method SHELXL-2018/3
_audit_update_record
;
2025-07-17 deposited with the CCDC.	2026-04-02 downloaded from the CCDC.
;
_cell_angle_alpha 104.598(2)
_cell_angle_beta 92.940(2)
_cell_angle_gamma 93.154(2)
_cell_formula_units_Z 4
_cell_length_a 10.8962(8)
_cell_length_b 15.0725(11)
_cell_length_c 15.0474(11)
_cell_measurement_reflns_used 2953
_cell_measurement_temperature 296(2)
_cell_measurement_theta_max 22.13
_cell_measurement_theta_min 2.42
_cell_volume 2382.4(3)
_computing_structure_refinement 'SHELXL-2018/3 (Sheldrick, 2018)'
_computing_structure_solution 'SHELXT 2018/2 (Sheldrick, 2018)'
_diffrn_ambient_temperature 296(2)
_diffrn_measured_fraction_theta_full 0.989
_diffrn_measured_fraction_theta_max 0.989
_diffrn_measurement_device_type 'Bruker D8 VENTURE'
_diffrn_measurement_method '\f and \w scans'
_diffrn_radiation_type MoK\a
_diffrn_radiation_wavelength 0.71073
_diffrn_reflns_av_R_equivalents 0.1119
_diffrn_reflns_av_unetI/netI 0.1506
_diffrn_reflns_Laue_measured_fraction_full 0.989
_diffrn_reflns_Laue_measured_fraction_max 0.989
_diffrn_reflns_limit_h_max 12
_diffrn_reflns_limit_h_min -12
_diffrn_reflns_limit_k_max 17
_diffrn_reflns_limit_k_min -17
_diffrn_reflns_limit_l_max 15
_diffrn_reflns_limit_l_min -17
_diffrn_reflns_number 31580
_diffrn_reflns_point_group_measured_fraction_full 0.989
_diffrn_reflns_point_group_measured_fraction_max 0.989
_diffrn_reflns_theta_full 25.067
_diffrn_reflns_theta_max 25.067
_diffrn_reflns_theta_min 2.417
_exptl_absorpt_coefficient_mu 0.209
_exptl_absorpt_correction_T_max 0.7452
_exptl_absorpt_correction_T_min 0.6586
_exptl_absorpt_correction_type multi-scan
_exptl_absorpt_process_details
;
 SADABS 2016/2: Krause, L., Herbst-Irmer, R., Sheldrick G.M. & Stalke D.,
 J. Appl. Cryst. 48 (2015) 3-10
;
_exptl_crystal_colour Colourless
_exptl_crystal_density_diffrn 1.391
_exptl_crystal_description Bloc
_exptl_crystal_F_000 1052
_exptl_crystal_size_max 0.12
_exptl_crystal_size_mid 0.09
_exptl_crystal_size_min 0.08
_refine_diff_density_max 0.427
_refine_diff_density_min -0.461
_refine_diff_density_rms 0.057
_refine_ls_extinction_coef 0.0069(16)
_refine_ls_extinction_expression Fc^*^=kFc[1+0.001xFc^2^\l^3^/sin(2\q)]^-1/4^
_refine_ls_extinction_method 'SHELXL-2018/3 (Sheldrick 2018)'
_refine_ls_goodness_of_fit_ref 1.007
_refine_ls_hydrogen_treatment constr
_refine_ls_matrix_type full
_refine_ls_number_parameters 634
_refine_ls_number_reflns 8343
_refine_ls_number_restraints 0
_refine_ls_restrained_S_all 1.007
_refine_ls_R_factor_all 0.2312
_refine_ls_R_factor_gt 0.0888
_refine_ls_shift/su_max 0.000
_refine_ls_shift/su_mean 0.000
_refine_ls_structure_factor_coef Fsqd
_refine_ls_weighting_details 'w=1/[\s^2^(Fo^2^)+(0.0841P)^2^+2.9520P] where P=(Fo^2^+2Fc^2^)/3'
_refine_ls_weighting_scheme calc
_refine_ls_wR_factor_gt 0.1773
_refine_ls_wR_factor_ref 0.2455
_reflns_Friedel_coverage 0.000
_reflns_number_gt 3417
_reflns_number_total 8343
_reflns_threshold_expression 'I > 2\s(I)'
_cod_data_source_file d5nj04579g2.cif
_cod_data_source_block z
_cod_depositor_comments 'Adding full bibliography for 7064365--7064366.cif.'
_cod_original_formula_sum 'C25 H29 Cl N O7.50'
_cod_database_code 7064366
_shelx_shelxl_version_number 2018/3
_shelx_space_group_comment
;
The symmetry employed for this shelxl refinement is uniquely defined
by the following loop, which should always be used as a source of
symmetry information in preference to the above space-group names.
They are only intended as comments.
;

loop_
_space_group_symop_operation_xyz
'x, y, z'
'-x, -y, -z'

loop_
_atom_site_label
_atom_site_type_symbol
_atom_site_fract_x
_atom_site_fract_y
_atom_site_fract_z
_atom_site_U_iso_or_equiv
_atom_site_adp_type
_atom_site_occupancy
_atom_site_site_symmetry_order
_atom_site_calc_flag
_atom_site_refinement_flags_posn
_atom_site_refinement_flags_adp
_atom_site_refinement_flags_occupancy
_atom_site_disorder_assembly
_atom_site_disorder_group
Cl2 Cl -0.01467(15) -0.33233(12) 0.88233(12) 0.0690(6) Uani 1 1 d . . . . .
Cl1 Cl 0.17303(17) 0.60767(15) 0.58700(15) 0.1002(8) Uani 1 1 d . . . . .
O4 O 0.2617(3) 0.5858(2) 0.0618(3) 0.0522(11) Uani 1 1 d . . . . .
O6 O 0.5292(4) -0.0173(3) 0.1030(3) 0.0552(11) Uani 1 1 d . . . . .
O03 O 0.4700(3) 0.6756(3) 0.1046(3) 0.0545(11) Uani 1 1 d . . . . .
O1 O 0.2921(4) 0.7078(3) 0.3619(3) 0.0589(11) Uani 1 1 d . . . . .
O3 O 0.5904(4) 0.1098(3) 0.4068(3) 0.0632(12) Uani 1 1 d . . . . .
O2 O 0.3821(4) 0.0201(3) 0.3780(3) 0.0668(13) Uani 1 1 d . . . . .
O01 O 0.5038(4) 0.8094(3) 0.3650(3) 0.0650(12) Uani 1 1 d . . . . .
N4 N 0.5353(4) 0.2593(3) 0.1132(3) 0.0425(12) Uani 1 1 d . . . . .
O5 O 0.3139(4) -0.1177(3) 0.0934(3) 0.0675(12) Uani 1 1 d . . . . .
O8 O 0.1326(5) -0.2357(3) 0.7622(4) 0.0848(15) Uani 1 1 d G . . . .
HC H 0.088337 -0.272845 0.783305 0.127 Uiso 1 1 d G U . . .
HD H 0.119563 -0.270661 0.708229 0.127 Uiso 1 1 d G U . . .
N2 N 0.2978(4) 0.4372(3) 0.3751(3) 0.0493(13) Uani 1 1 d . . . . .
O7 O 0.0284(4) -0.0708(3) 0.6530(4) 0.0868(16) Uani 1 1 d . . . . .
O05 O 0.0573(4) 0.2712(4) 0.6494(4) 0.0866(16) Uani 1 1 d . . . . .
O06 O 0.1011(5) -0.0619(4) 0.7964(4) 0.1011(18) Uani 1 1 d . . . . .
H06A H 0.107463 -0.117209 0.776188 0.152 Uiso 1 1 calc R U . . .
O09 O 0.1087(4) 0.3609(4) 0.8265(4) 0.1033(19) Uani 1 1 d . . . . .
H09A H 0.072414 0.382150 0.788342 0.155 Uiso 1 1 calc R U . . .
C26 C 0.4421(5) 0.4044(4) 0.1170(4) 0.0406(14) Uani 1 1 d . . . . .
C24 C 0.3527(5) 0.5379(4) 0.0893(4) 0.0409(14) Uani 1 1 d . . . . .
C5 C 0.5186(5) 0.5364(4) 0.3753(4) 0.0430(14) Uani 1 1 d . . . . .
C25 C 0.3391(5) 0.4481(4) 0.0930(3) 0.0399(14) Uani 1 1 d . . . . .
HI H 0.262169 0.416021 0.079669 0.048 Uiso 1 1 calc R U . . .
C35 C 0.4226(5) 0.1195(4) 0.1119(4) 0.0448(15) Uani 1 1 d . . . . .
C12 C 0.3958(5) 0.2961(4) 0.3776(4) 0.0417(14) Uani 1 1 d . . . . .
C33 C 0.3196(5) 0.2581(4) 0.1176(4) 0.0436(15) Uani 1 1 d . . . . .
HJ H 0.247513 0.288739 0.120979 0.052 Uiso 1 1 calc R U . . .
C37 C 0.4199(5) 0.0240(4) 0.1069(4) 0.0455(15) Uani 1 1 d . . . . .
C23 C 0.4685(5) 0.5870(4) 0.1112(4) 0.0435(15) Uani 1 1 d . . . . .
C40 C 0.1995(5) 0.1110(4) 0.1086(4) 0.0539(17) Uani 1 1 d . . . . .
HK H 0.125221 0.138685 0.109903 0.065 Uiso 1 1 calc R U . . .
C6 C 0.4054(5) 0.5774(4) 0.3695(4) 0.0439(15) Uani 1 1 d . . . . .
C27 C 0.5565(5) 0.4536(4) 0.1389(4) 0.0434(15) Uani 1 1 d . . . . .
C34 C 0.3110(5) 0.1643(4) 0.1134(4) 0.0464(15) Uani 1 1 d . . . . .
C10 C 0.4057(5) 0.3934(4) 0.3765(4) 0.0423(14) Uani 1 1 d . . . . .
C36 C 0.5324(5) 0.1707(4) 0.1120(4) 0.0470(15) Uani 1 1 d . . . . .
HL H 0.606110 0.142292 0.111310 0.056 Uiso 1 1 calc R U . . .
C30 C 0.4290(5) 0.3069(4) 0.1168(4) 0.0411(14) Uani 1 1 d . . . . .
C7 C 0.4029(5) 0.6701(4) 0.3648(4) 0.0452(15) Uani 1 1 d . . . . .
C28 C 0.5686(5) 0.5448(4) 0.1365(4) 0.0458(15) Uani 1 1 d . . . . .
HM H 0.644737 0.577724 0.152136 0.055 Uiso 1 1 calc R U . . .
C11 C 0.5142(5) 0.4441(4) 0.3781(3) 0.0450(15) Uani 1 1 d . . . . .
H11 H 0.587828 0.416273 0.381112 0.054 Uiso 1 1 calc R U . . .
C17 C 0.4950(5) 0.1596(4) 0.3909(4) 0.0471(15) Uani 1 1 d . . . . .
C3 C 0.6245(6) 0.6796(4) 0.3734(4) 0.0504(16) Uani 1 1 d . . . . .
H3 H 0.698042 0.714418 0.374928 0.060 Uiso 1 1 calc R U . . .
C2 C 0.5123(6) 0.7204(4) 0.3677(4) 0.0499(16) Uani 1 1 d . . . . .
C13 C 0.2825(5) 0.2451(4) 0.3604(4) 0.0482(15) Uani 1 1 d . . . . .
C16 C 0.5020(5) 0.2513(4) 0.3927(4) 0.0492(16) Uani 1 1 d . . . . .
H16 H 0.578245 0.284349 0.403989 0.059 Uiso 1 1 calc R U . . .
C29 C 0.1436(5) 0.5393(4) 0.0355(4) 0.0597(18) Uani 1 1 d . . . . .
HN H 0.150235 0.485653 -0.013954 0.090 Uiso 1 1 calc R U . . .
HO H 0.089127 0.579481 0.015457 0.090 Uiso 1 1 calc R U . . .
HP H 0.111422 0.521413 0.087055 0.090 Uiso 1 1 calc R U . . .
C9 C 0.2969(5) 0.5240(4) 0.3710(4) 0.0523(16) Uani 1 1 d . . . . .
H9 H 0.221759 0.550181 0.369161 0.063 Uiso 1 1 calc R U . . .
C39 C 0.1994(6) 0.0193(4) 0.1022(4) 0.0550(17) Uani 1 1 d . . . . .
HQ H 0.124375 -0.014586 0.097805 0.066 Uiso 1 1 calc R U . . .
C4 C 0.6282(5) 0.5904(4) 0.3769(4) 0.0494(16) Uani 1 1 d . . . . .
H4 H 0.703725 0.565140 0.380301 0.059 Uiso 1 1 calc R U . . .
C18 C 0.3797(6) 0.1100(4) 0.3755(4) 0.0524(16) Uani 1 1 d . . . . .
C31 C 0.6550(5) 0.3070(4) 0.1027(4) 0.0514(16) Uani 1 1 d . . . . .
HR H 0.661286 0.307335 0.038695 0.062 Uiso 1 1 calc R U . . .
HS H 0.722152 0.274026 0.120338 0.062 Uiso 1 1 calc R U . . .
C38 C 0.3090(6) -0.0260(4) 0.1018(4) 0.0519(16) Uani 1 1 d . . . . .
C19 C 0.2756(6) 0.1531(4) 0.3596(4) 0.0551(17) Uani 1 1 d . . . . .
H19 H 0.199537 0.119819 0.348274 0.066 Uiso 1 1 calc R U . . .
C44 C 0.0688(6) 0.2181(6) 0.7092(6) 0.071(2) Uani 1 1 d . . . . .
C32 C 0.6656(5) 0.4042(4) 0.1615(4) 0.0517(16) Uani 1 1 d . . . . .
HT H 0.668606 0.404163 0.226045 0.062 Uiso 1 1 calc R U . . .
HU H 0.741105 0.435752 0.150399 0.062 Uiso 1 1 calc R U . . .
C14 C 0.1702(6) 0.2922(5) 0.3407(5) 0.0674(19) Uani 1 1 d . . . . .
H14A H 0.159182 0.286045 0.274989 0.081 Uiso 1 1 calc R U . . .
H14B H 0.098295 0.262198 0.359078 0.081 Uiso 1 1 calc R U . . .
C50 C 0.0655(6) -0.0261(6) 0.7285(7) 0.076(2) Uani 1 1 d . . . . .
C15 C 0.1791(5) 0.3895(4) 0.3890(5) 0.069(2) Uani 1 1 d . . . . .
H15A H 0.172323 0.395576 0.454240 0.083 Uiso 1 1 calc R U . . .
H15B H 0.111022 0.418862 0.367017 0.083 Uiso 1 1 calc R U . . .
C48 C 0.0770(6) 0.0767(5) 0.7564(6) 0.071(2) Uani 1 1 d . . . . .
C20 C 0.7098(5) 0.1549(4) 0.4200(5) 0.0681(19) Uani 1 1 d . . . . .
H20A H 0.727772 0.175780 0.366474 0.102 Uiso 1 1 calc R U . . .
H20B H 0.769242 0.112952 0.429540 0.102 Uiso 1 1 calc R U . . .
H20C H 0.713450 0.206609 0.472771 0.102 Uiso 1 1 calc R U . . .
C01 C 0.6108(6) 0.8712(4) 0.3844(4) 0.0663(19) Uani 1 1 d . . . . .
H01A H 0.589202 0.930791 0.379579 0.099 Uiso 1 1 calc R U . . .
H01B H 0.644597 0.875499 0.445618 0.099 Uiso 1 1 calc R U . . .
H01C H 0.670740 0.849019 0.341063 0.099 Uiso 1 1 calc R U . . .
C42 C 0.2009(6) -0.1719(4) 0.0896(5) 0.073(2) Uani 1 1 d . . . . .
HV H 0.151094 -0.170828 0.035450 0.109 Uiso 1 1 calc R U . . .
HW H 0.157479 -0.147183 0.143255 0.109 Uiso 1 1 calc R U . . .
HX H 0.218417 -0.234080 0.087594 0.109 Uiso 1 1 calc R U . . .
C45 C 0.0945(6) 0.2676(6) 0.8000(6) 0.079(2) Uani 1 1 d . . . . .
C46 C 0.1095(6) 0.2218(7) 0.8687(6) 0.085(3) Uani 1 1 d . . . . .
HY H 0.123237 0.255241 0.929763 0.102 Uiso 1 1 calc R U . . .
C22 C 0.5848(6) 0.7270(4) 0.1205(4) 0.068(2) Uani 1 1 d . . . . .
HZ H 0.643398 0.693715 0.082001 0.102 Uiso 1 1 calc R U . . .
H1 H 0.613371 0.737143 0.183946 0.102 Uiso 1 1 calc R U . . .
H2 H 0.575822 0.785072 0.106443 0.102 Uiso 1 1 calc R U . . .
C49 C 0.0583(6) 0.1232(6) 0.6888(5) 0.073(2) Uani 1 1 d . . . . .
H5 H 0.038288 0.089782 0.628334 0.087 Uiso 1 1 calc R U . . .
C8 C 0.2475(6) 0.7108(5) 0.2726(5) 0.081(2) Uani 1 1 d . . . . .
H8A H 0.224403 0.649532 0.236220 0.121 Uiso 1 1 calc R U . . .
H8B H 0.310831 0.738170 0.243912 0.121 Uiso 1 1 calc R U . . .
H8C H 0.176992 0.746819 0.277202 0.121 Uiso 1 1 calc R U . . .
C47 C 0.1040(6) 0.1250(6) 0.8468(5) 0.080(2) Uani 1 1 d . . . . .
H6 H 0.118251 0.094359 0.892346 0.096 Uiso 1 1 calc R U . . .
C41 C 0.5776(6) -0.0238(5) 0.1903(5) 0.080(2) Uani 1 1 d . . . . .
H7 H 0.653519 -0.053520 0.183403 0.120 Uiso 1 1 calc R U . . .
H8 H 0.519560 -0.058975 0.215949 0.120 Uiso 1 1 calc R U . . .
H10 H 0.592558 0.036736 0.230643 0.120 Uiso 1 1 calc R U . . .
C21 C 0.2666(7) -0.0323(5) 0.3701(5) 0.087(2) Uani 1 1 d . . . . .
H21A H 0.226101 -0.037581 0.310644 0.131 Uiso 1 1 calc R U . . .
H21B H 0.215623 -0.001916 0.417057 0.131 Uiso 1 1 calc R U . . .
H21C H 0.280499 -0.092475 0.377423 0.131 Uiso 1 1 calc R U . . .
C43 C 0.0136(7) 0.2262(6) 0.5571(6) 0.105(3) Uani 1 1 d . . . . .
H12 H 0.003380 0.271163 0.522570 0.158 Uiso 1 1 calc R U . . .
H13 H -0.064088 0.193004 0.557370 0.158 Uiso 1 1 calc R U . . .
H14 H 0.072130 0.184163 0.529248 0.158 Uiso 1 1 calc R U . . .
O07 O 0.0199(6) 0.4785(4) 0.7377(4) 0.150(3) Uani 1 1 d . . . . .
H07A H 0.067358 0.526054 0.741163 0.225 Uiso 1 1 d R U . . .
H07B H -0.042872 0.496554 0.766663 0.225 Uiso 1 1 d R U . . .
O08 O 0.0269(11) 0.4433(7) 0.5722(8) 0.287(6) Uani 1 1 d . . . . .
H08A H 0.017382 0.412537 0.611870 0.431 Uiso 1 1 d R U . . .
H08B H 0.048032 0.499647 0.596760 0.431 Uiso 1 1 d R U . . .

loop_
_atom_site_aniso_label
_atom_site_aniso_U_11
_atom_site_aniso_U_22
_atom_site_aniso_U_33
_atom_site_aniso_U_23
_atom_site_aniso_U_13
_atom_site_aniso_U_12
Cl2 0.0568(11) 0.0784(12) 0.0808(13) 0.0337(10) 0.0080(9) 0.0160(9)
Cl1 0.0603(12) 0.1091(17) 0.1152(17) -0.0005(13) -0.0063(11) 0.0142(11)
O4 0.043(3) 0.045(2) 0.067(3) 0.015(2) -0.007(2) -0.002(2)
O6 0.050(3) 0.058(3) 0.060(3) 0.015(2) 0.008(2) 0.017(2)
O03 0.047(3) 0.040(3) 0.071(3) 0.009(2) -0.003(2) -0.012(2)
O1 0.053(3) 0.061(3) 0.065(3) 0.016(2) 0.011(2) 0.023(2)
O3 0.047(3) 0.050(3) 0.092(3) 0.019(2) -0.003(2) 0.007(2)
O2 0.061(3) 0.047(3) 0.095(3) 0.023(2) 0.008(2) 0.002(2)
O01 0.061(3) 0.044(3) 0.090(3) 0.018(2) 0.001(2) 0.000(2)
N4 0.034(3) 0.048(3) 0.050(3) 0.019(2) 0.007(2) 0.008(2)
O5 0.065(3) 0.042(3) 0.097(4) 0.019(2) 0.014(2) 0.009(2)
O8 0.078(4) 0.095(4) 0.088(4) 0.040(3) -0.001(3) -0.005(3)
N2 0.036(3) 0.053(3) 0.058(3) 0.012(3) 0.005(2) 0.007(3)
O7 0.072(3) 0.077(4) 0.092(4) -0.010(3) -0.011(3) 0.009(3)
O05 0.071(4) 0.079(4) 0.089(4) -0.014(3) -0.002(3) 0.001(3)
O06 0.095(4) 0.094(4) 0.102(4) 0.006(4) 0.002(3) -0.006(3)
O09 0.081(4) 0.082(4) 0.114(4) -0.032(3) 0.000(3) -0.007(3)
C26 0.036(4) 0.046(4) 0.040(3) 0.013(3) 0.001(3) 0.002(3)
C24 0.040(4) 0.041(4) 0.041(4) 0.008(3) 0.001(3) 0.003(3)
C5 0.045(4) 0.038(4) 0.042(4) 0.005(3) -0.002(3) 0.004(3)
C25 0.030(3) 0.046(4) 0.043(3) 0.011(3) -0.001(3) -0.002(3)
C35 0.045(4) 0.053(4) 0.037(3) 0.010(3) 0.010(3) 0.006(3)
C12 0.033(3) 0.050(4) 0.041(3) 0.011(3) 0.001(3) 0.002(3)
C33 0.036(4) 0.046(4) 0.051(4) 0.015(3) 0.010(3) 0.010(3)
C37 0.046(4) 0.048(4) 0.044(4) 0.012(3) 0.008(3) 0.011(3)
C23 0.050(4) 0.031(4) 0.046(4) 0.004(3) -0.002(3) -0.005(3)
C40 0.039(4) 0.059(5) 0.068(4) 0.023(4) 0.007(3) 0.007(3)
C6 0.040(4) 0.045(4) 0.043(4) 0.004(3) 0.002(3) 0.004(3)
C27 0.037(4) 0.050(4) 0.044(4) 0.013(3) 0.003(3) 0.004(3)
C34 0.036(4) 0.052(4) 0.055(4) 0.018(3) 0.010(3) 0.013(3)
C10 0.038(4) 0.047(4) 0.043(4) 0.012(3) 0.006(3) 0.006(3)
C36 0.049(4) 0.049(4) 0.048(4) 0.019(3) 0.008(3) 0.015(3)
C30 0.035(3) 0.049(4) 0.040(3) 0.012(3) 0.002(3) 0.009(3)
C7 0.043(4) 0.046(4) 0.046(4) 0.009(3) 0.007(3) 0.012(3)
C28 0.041(4) 0.053(4) 0.040(4) 0.007(3) 0.001(3) -0.002(3)
C11 0.039(4) 0.051(4) 0.045(4) 0.012(3) 0.003(3) 0.008(3)
C17 0.037(4) 0.058(4) 0.046(4) 0.013(3) 0.000(3) 0.003(3)
C3 0.048(4) 0.055(4) 0.047(4) 0.014(3) -0.002(3) -0.006(3)
C2 0.051(4) 0.052(4) 0.048(4) 0.015(3) 0.002(3) 0.004(4)
C13 0.041(4) 0.053(4) 0.052(4) 0.015(3) 0.006(3) 0.005(3)
C16 0.050(4) 0.043(4) 0.052(4) 0.008(3) 0.005(3) -0.001(3)
C29 0.040(4) 0.057(4) 0.086(5) 0.027(4) -0.009(3) 0.003(3)
C9 0.041(4) 0.053(4) 0.062(4) 0.010(3) 0.002(3) 0.013(3)
C39 0.048(4) 0.044(4) 0.072(5) 0.016(3) -0.004(3) -0.005(3)
C4 0.041(4) 0.056(4) 0.052(4) 0.016(3) -0.004(3) 0.003(3)
C18 0.053(4) 0.048(4) 0.055(4) 0.011(3) 0.007(3) 0.006(4)
C31 0.036(4) 0.060(4) 0.065(4) 0.028(4) 0.003(3) 0.007(3)
C38 0.057(4) 0.046(4) 0.052(4) 0.011(3) 0.008(3) 0.009(4)
C19 0.048(4) 0.055(4) 0.059(4) 0.012(3) -0.003(3) -0.009(3)
C44 0.037(4) 0.076(6) 0.078(6) -0.020(5) -0.002(4) -0.001(4)
C32 0.038(4) 0.060(4) 0.058(4) 0.021(3) -0.004(3) 0.000(3)
C14 0.048(4) 0.073(5) 0.085(5) 0.030(4) -0.003(4) 0.001(4)
C50 0.043(4) 0.089(7) 0.081(6) -0.003(6) 0.002(4) 0.006(4)
C15 0.042(4) 0.067(5) 0.101(6) 0.021(4) 0.012(4) 0.010(4)
C48 0.039(4) 0.076(6) 0.077(6) -0.016(5) 0.005(4) 0.001(4)
C20 0.047(4) 0.067(5) 0.088(5) 0.012(4) 0.003(4) 0.014(4)
C01 0.078(5) 0.048(4) 0.071(5) 0.015(4) -0.005(4) -0.005(4)
C42 0.068(5) 0.053(4) 0.098(5) 0.018(4) 0.023(4) -0.005(4)
C45 0.043(4) 0.089(7) 0.083(6) -0.018(6) 0.004(4) -0.002(4)
C46 0.038(4) 0.112(8) 0.072(6) -0.035(6) 0.003(4) -0.007(4)
C22 0.074(5) 0.054(4) 0.070(5) 0.012(4) -0.007(4) -0.023(4)
C49 0.039(4) 0.083(6) 0.077(6) -0.016(5) 0.002(4) 0.003(4)
C8 0.069(5) 0.104(6) 0.067(5) 0.017(4) -0.004(4) 0.030(4)
C47 0.045(4) 0.102(7) 0.079(6) -0.003(5) 0.010(4) -0.002(4)
C41 0.069(5) 0.095(6) 0.076(5) 0.018(4) -0.006(4) 0.035(4)
C21 0.083(6) 0.059(5) 0.117(7) 0.023(5) 0.002(5) -0.013(4)
C43 0.097(6) 0.107(7) 0.092(7) -0.007(5) 0.003(5) -0.016(5)
O07 0.118(5) 0.142(6) 0.149(6) -0.041(5) -0.010(4) 0.039(4)
O08 0.333(16) 0.231(11) 0.306(14) 0.069(10) 0.066(11) 0.056(10)

loop_
_atom_type_symbol
_atom_type_description
_atom_type_scat_dispersion_real
_atom_type_scat_dispersion_imag
_atom_type_scat_source
C C 0.0033 0.0016 'International Tables Vol C Tables 4.2.6.8 and 6.1.1.4'
H H 0.0000 0.0000 'International Tables Vol C Tables 4.2.6.8 and 6.1.1.4'
O O 0.0106 0.0060 'International Tables Vol C Tables 4.2.6.8 and 6.1.1.4'
N N 0.0061 0.0033 'International Tables Vol C Tables 4.2.6.8 and 6.1.1.4'
Cl Cl 0.1484 0.1585 'International Tables Vol C Tables 4.2.6.8 and 6.1.1.4'

loop_
_geom_angle_atom_site_label_1
_geom_angle_atom_site_label_2
_geom_angle_atom_site_label_3
_geom_angle
_geom_angle_site_symmetry_1
_geom_angle_site_symmetry_3
_geom_angle_publ_flag
C24 O4 C29 117.6(4) . . ?
C37 O6 C41 113.1(4) . . ?
C23 O03 C22 117.3(5) . . ?
C7 O1 C8 114.4(4) . . ?
C17 O3 C20 117.0(5) . . ?
C18 O2 C21 117.7(5) . . ?
C2 O01 C01 119.8(5) . . ?
C36 N4 C30 122.2(5) . . ?
C36 N4 C31 118.7(5) . . ?
C30 N4 C31 118.9(5) . . ?
C38 O5 C42 118.5(5) . . ?
HC O8 HD 90.2 . . ?
C9 N2 C10 122.2(5) . . ?
C9 N2 C15 118.1(5) . . ?
C10 N2 C15 119.4(5) . . ?
C44 O05 C43 117.1(6) . . ?
C50 O06 H06A 109.5 . . ?
C45 O09 H09A 109.5 . . ?
C27 C26 C25 119.8(5) . . ?
C27 C26 C30 120.4(5) . . ?
C25 C26 C30 119.8(5) . . ?
O4 C24 C25 125.0(5) . . ?
O4 C24 C23 114.7(5) . . ?
C25 C24 C23 120.2(5) . . ?
C11 C5 C4 124.0(5) . . ?
C11 C5 C6 118.0(5) . . ?
C4 C5 C6 118.0(5) . . ?
C24 C25 C26 119.7(5) . . ?
C24 C25 HI 120.2 . . ?
C26 C25 HI 120.2 . . ?
C36 C35 C37 121.5(5) . . ?
C36 C35 C34 118.2(6) . . ?
C37 C35 C34 120.3(5) . . ?
C13 C12 C16 118.4(5) . . ?
C13 C12 C10 121.2(5) . . ?
C16 C12 C10 120.3(5) . . ?
C30 C33 C34 123.0(5) . . ?
C30 C33 HJ 118.5 . . ?
C34 C33 HJ 118.5 . . ?
O6 C37 C38 121.3(5) . . ?
O6 C37 C35 118.6(5) . . ?
C38 C37 C35 120.1(5) . . ?
O03 C23 C28 125.4(5) . . ?
O03 C23 C24 114.6(5) . . ?
C28 C23 C24 120.0(5) . . ?
C39 C40 C34 120.6(6) . . ?
C39 C40 HK 119.7 . . ?
C34 C40 HK 119.7 . . ?
C9 C6 C5 117.6(5) . . ?
C9 C6 C7 121.3(5) . . ?
C5 C6 C7 121.0(5) . . ?
C28 C27 C26 120.0(5) . . ?
C28 C27 C32 121.4(5) . . ?
C26 C27 C32 118.5(5) . . ?
C33 C34 C40 124.4(5) . . ?
C33 C34 C35 117.6(5) . . ?
C40 C34 C35 118.0(6) . . ?
C11 C10 N2 117.6(5) . . ?
C11 C10 C12 124.7(5) . . ?
N2 C10 C12 117.7(5) . . ?
N4 C36 C35 121.9(5) . . ?
N4 C36 HL 119.1 . . ?
C35 C36 HL 119.1 . . ?
C33 C30 N4 117.1(5) . . ?
C33 C30 C26 125.0(5) . . ?
N4 C30 C26 117.9(5) . . ?
O1 C7 C2 121.9(5) . . ?
O1 C7 C6 119.2(5) . . ?
C2 C7 C6 118.8(5) . . ?
C23 C28 C27 120.3(5) . . ?
C23 C28 HM 119.9 . . ?
C27 C28 HM 119.9 . . ?
C10 C11 C5 122.5(5) . . ?
C10 C11 H11 118.7 . . ?
C5 C11 H11 118.7 . . ?
O3 C17 C16 126.4(5) . . ?
O3 C17 C18 114.1(6) . . ?
C16 C17 C18 119.5(6) . . ?
C4 C3 C2 121.8(6) . . ?
C4 C3 H3 119.1 . . ?
C2 C3 H3 119.1 . . ?
O01 C2 C7 116.0(5) . . ?
O01 C2 C3 124.0(6) . . ?
C7 C2 C3 120.0(6) . . ?
C19 C13 C12 120.2(5) . . ?
C19 C13 C14 121.5(6) . . ?
C12 C13 C14 118.3(6) . . ?
C17 C16 C12 121.2(5) . . ?
C17 C16 H16 119.4 . . ?
C12 C16 H16 119.4 . . ?
O4 C29 HN 109.5 . . ?
O4 C29 HO 109.5 . . ?
HN C29 HO 109.5 . . ?
O4 C29 HP 109.5 . . ?
HN C29 HP 109.5 . . ?
HO C29 HP 109.5 . . ?
N2 C9 C6 122.0(5) . . ?
N2 C9 H9 119.0 . . ?
C6 C9 H9 119.0 . . ?
C40 C39 C38 122.2(6) . . ?
C40 C39 HQ 118.9 . . ?
C38 C39 HQ 118.9 . . ?
C3 C4 C5 120.3(6) . . ?
C3 C4 H4 119.8 . . ?
C5 C4 H4 119.8 . . ?
O2 C18 C19 125.4(6) . . ?
O2 C18 C17 115.0(6) . . ?
C19 C18 C17 119.6(6) . . ?
N4 C31 C32 110.8(5) . . ?
N4 C31 HR 109.5 . . ?
C32 C31 HR 109.5 . . ?
N4 C31 HS 109.5 . . ?
C32 C31 HS 109.5 . . ?
HR C31 HS 108.1 . . ?
O5 C38 C37 116.6(6) . . ?
O5 C38 C39 124.5(6) . . ?
C37 C38 C39 118.8(6) . . ?
C18 C19 C13 121.0(6) . . ?
C18 C19 H19 119.5 . . ?
C13 C19 H19 119.5 . . ?
O05 C44 C49 127.2(7) . . ?
O05 C44 C45 113.8(8) . . ?
C49 C44 C45 119.0(9) . . ?
C27 C32 C31 109.5(5) . . ?
C27 C32 HT 109.8 . . ?
C31 C32 HT 109.8 . . ?
C27 C32 HU 109.8 . . ?
C31 C32 HU 109.8 . . ?
HT C32 HU 108.2 . . ?
C15 C14 C13 112.2(5) . . ?
C15 C14 H14A 109.2 . . ?
C13 C14 H14A 109.2 . . ?
C15 C14 H14B 109.2 . . ?
C13 C14 H14B 109.2 . . ?
H14A C14 H14B 107.9 . . ?
O7 C50 O06 124.0(8) . . ?
O7 C50 C48 123.9(8) . . ?
O06 C50 C48 112.1(8) . . ?
C14 C15 N2 112.1(5) . . ?
C14 C15 H15A 109.2 . . ?
N2 C15 H15A 109.2 . . ?
C14 C15 H15B 109.2 . . ?
N2 C15 H15B 109.2 . . ?
H15A C15 H15B 107.9 . . ?
C47 C48 C49 120.2(7) . . ?
C47 C48 C50 121.7(9) . . ?
C49 C48 C50 118.2(7) . . ?
O3 C20 H20A 109.5 . . ?
O3 C20 H20B 109.5 . . ?
H20A C20 H20B 109.5 . . ?
O3 C20 H20C 109.5 . . ?
H20A C20 H20C 109.5 . . ?
H20B C20 H20C 109.5 . . ?
O01 C01 H01A 109.5 . . ?
O01 C01 H01B 109.5 . . ?
H01A C01 H01B 109.5 . . ?
O01 C01 H01C 109.5 . . ?
H01A C01 H01C 109.5 . . ?
H01B C01 H01C 109.5 . . ?
O5 C42 HV 109.5 . . ?
O5 C42 HW 109.5 . . ?
HV C42 HW 109.5 . . ?
O5 C42 HX 109.5 . . ?
HV C42 HX 109.5 . . ?
HW C42 HX 109.5 . . ?
O09 C45 C46 116.7(8) . . ?
O09 C45 C44 123.3(9) . . ?
C46 C45 C44 120.0(8) . . ?
C45 C46 C47 120.6(7) . . ?
C45 C46 HY 119.7 . . ?
C47 C46 HY 119.7 . . ?
O03 C22 HZ 109.5 . . ?
O03 C22 H1 109.5 . . ?
HZ C22 H1 109.5 . . ?
O03 C22 H2 109.5 . . ?
HZ C22 H2 109.5 . . ?
H1 C22 H2 109.5 . . ?
C44 C49 C48 121.4(7) . . ?
C44 C49 H5 119.3 . . ?
C48 C49 H5 119.3 . . ?
O1 C8 H8A 109.5 . . ?
O1 C8 H8B 109.5 . . ?
H8A C8 H8B 109.5 . . ?
O1 C8 H8C 109.5 . . ?
H8A C8 H8C 109.5 . . ?
H8B C8 H8C 109.5 . . ?
C48 C47 C46 118.7(8) . . ?
C48 C47 H6 120.7 . . ?
C46 C47 H6 120.7 . . ?
O6 C41 H7 109.5 . . ?
O6 C41 H8 109.5 . . ?
H7 C41 H8 109.5 . . ?
O6 C41 H10 109.5 . . ?
H7 C41 H10 109.5 . . ?
H8 C41 H10 109.5 . . ?
O2 C21 H21A 109.5 . . ?
O2 C21 H21B 109.5 . . ?
H21A C21 H21B 109.5 . . ?
O2 C21 H21C 109.5 . . ?
H21A C21 H21C 109.5 . . ?
H21B C21 H21C 109.5 . . ?
O05 C43 H12 109.5 . . ?
O05 C43 H13 109.5 . . ?
H12 C43 H13 109.5 . . ?
O05 C43 H14 109.5 . . ?
H12 C43 H14 109.5 . . ?
H13 C43 H14 109.5 . . ?
H07A O07 H07B 106.8 . . ?
H08A O08 H08B 112.5 . . ?

loop_
_geom_bond_atom_site_label_1
_geom_bond_atom_site_label_2
_geom_bond_distance
_geom_bond_site_symmetry_2
_geom_bond_publ_flag
O4 C24 1.365(6) . ?
O4 C29 1.419(6) . ?
O6 C37 1.370(6) . ?
O6 C41 1.420(7) . ?
O03 C23 1.363(6) . ?
O03 C22 1.411(6) . ?
O1 C7 1.365(6) . ?
O1 C8 1.418(7) . ?
O3 C17 1.361(6) . ?
O3 C20 1.416(7) . ?
O2 C18 1.367(7) . ?
O2 C21 1.432(7) . ?
O01 C2 1.361(7) . ?
O01 C01 1.421(7) . ?
N4 C36 1.329(6) . ?
N4 C30 1.392(6) . ?
N4 C31 1.489(6) . ?
O5 C38 1.359(7) . ?
O5 C42 1.430(7) . ?
O8 HC 0.8500 . ?
O8 HD 0.8500 . ?
N2 C9 1.326(7) . ?
N2 C10 1.382(7) . ?
N2 C15 1.495(7) . ?
O7 C50 1.202(8) . ?
O05 C44 1.352(9) . ?
O05 C43 1.427(8) . ?
O06 C50 1.322(9) . ?
O06 H06A 0.8200 . ?
O09 C45 1.359(9) . ?
O09 H09A 0.8200 . ?
C26 C27 1.394(7) . ?
C26 C25 1.408(7) . ?
C26 C30 1.469(7) . ?
C24 C25 1.369(7) . ?
C24 C23 1.407(7) . ?
C5 C11 1.400(7) . ?
C5 C4 1.404(7) . ?
C5 C6 1.418(7) . ?
C25 HI 0.9300 . ?
C35 C36 1.388(7) . ?
C35 C37 1.421(8) . ?
C35 C34 1.421(7) . ?
C12 C13 1.394(7) . ?
C12 C16 1.408(7) . ?
C12 C10 1.469(7) . ?
C33 C30 1.369(7) . ?
C33 C34 1.397(7) . ?
C33 HJ 0.9300 . ?
C37 C38 1.377(8) . ?
C23 C28 1.378(7) . ?
C40 C39 1.360(7) . ?
C40 C34 1.408(7) . ?
C40 HK 0.9300 . ?
C6 C9 1.398(8) . ?
C6 C7 1.418(7) . ?
C27 C28 1.383(7) . ?
C27 C32 1.506(7) . ?
C10 C11 1.368(7) . ?
C36 HL 0.9300 . ?
C7 C2 1.371(8) . ?
C28 HM 0.9300 . ?
C11 H11 0.9300 . ?
C17 C16 1.372(7) . ?
C17 C18 1.403(8) . ?
C3 C4 1.360(7) . ?
C3 C2 1.407(8) . ?
C3 H3 0.9300 . ?
C13 C19 1.381(8) . ?
C13 C14 1.502(8) . ?
C16 H16 0.9300 . ?
C29 HN 0.9600 . ?
C29 HO 0.9600 . ?
C29 HP 0.9600 . ?
C9 H9 0.9300 . ?
C39 C38 1.408(8) . ?
C39 HQ 0.9300 . ?
C4 H4 0.9300 . ?
C18 C19 1.378(8) . ?
C31 C32 1.504(7) . ?
C31 HR 0.9700 . ?
C31 HS 0.9700 . ?
C19 H19 0.9300 . ?
C44 C49 1.382(10) . ?
C44 C45 1.388(10) . ?
C32 HT 0.9700 . ?
C32 HU 0.9700 . ?
C14 C15 1.458(8) . ?
C14 H14A 0.9700 . ?
C14 H14B 0.9700 . ?
C50 C48 1.496(10) . ?
C15 H15A 0.9700 . ?
C15 H15B 0.9700 . ?
C48 C47 1.379(9) . ?
C48 C49 1.386(10) . ?
C20 H20A 0.9600 . ?
C20 H20B 0.9600 . ?
C20 H20C 0.9600 . ?
C01 H01A 0.9600 . ?
C01 H01B 0.9600 . ?
C01 H01C 0.9600 . ?
C42 HV 0.9600 . ?
C42 HW 0.9600 . ?
C42 HX 0.9600 . ?
C45 C46 1.389(10) . ?
C46 C47 1.408(10) . ?
C46 HY 0.9300 . ?
C22 HZ 0.9600 . ?
C22 H1 0.9600 . ?
C22 H2 0.9600 . ?
C49 H5 0.9300 . ?
C8 H8A 0.9600 . ?
C8 H8B 0.9600 . ?
C8 H8C 0.9600 . ?
C47 H6 0.9300 . ?
C41 H7 0.9600 . ?
C41 H8 0.9600 . ?
C41 H10 0.9600 . ?
C21 H21A 0.9600 . ?
C21 H21B 0.9600 . ?
C21 H21C 0.9600 . ?
C43 H12 0.9600 . ?
C43 H13 0.9600 . ?
C43 H14 0.9600 . ?
O07 H07A 0.8500 . ?
O07 H07B 0.8500 . ?
O08 H08A 0.8500 . ?
O08 H08B 0.8501 . ?

loop_
_geom_torsion_atom_site_label_1
_geom_torsion_atom_site_label_2
_geom_torsion_atom_site_label_3
_geom_torsion_atom_site_label_4
_geom_torsion
_geom_torsion_site_symmetry_1
_geom_torsion_site_symmetry_2
_geom_torsion_site_symmetry_3
_geom_torsion_site_symmetry_4
_geom_torsion_publ_flag
C29 O4 C24 C25 0.3(8) . . . . ?
C29 O4 C24 C23 177.8(5) . . . . ?
O4 C24 C25 C26 176.0(5) . . . . ?
C23 C24 C25 C26 -1.3(8) . . . . ?
C27 C26 C25 C24 1.5(8) . . . . ?
C30 C26 C25 C24 -177.1(5) . . . . ?
C41 O6 C37 C38 -87.0(7) . . . . ?
C41 O6 C37 C35 95.9(6) . . . . ?
C36 C35 C37 O6 0.6(8) . . . . ?
C34 C35 C37 O6 178.3(5) . . . . ?
C36 C35 C37 C38 -176.5(5) . . . . ?
C34 C35 C37 C38 1.2(8) . . . . ?
C22 O03 C23 C28 3.4(8) . . . . ?
C22 O03 C23 C24 -176.4(5) . . . . ?
O4 C24 C23 O03 2.2(7) . . . . ?
C25 C24 C23 O03 179.8(5) . . . . ?
O4 C24 C23 C28 -177.6(5) . . . . ?
C25 C24 C23 C28 0.0(8) . . . . ?
C11 C5 C6 C9 2.8(8) . . . . ?
C4 C5 C6 C9 -177.9(5) . . . . ?
C11 C5 C6 C7 -178.9(5) . . . . ?
C4 C5 C6 C7 0.4(8) . . . . ?
C25 C26 C27 C28 -0.3(8) . . . . ?
C30 C26 C27 C28 178.3(5) . . . . ?
C25 C26 C27 C32 -178.2(5) . . . . ?
C30 C26 C27 C32 0.4(8) . . . . ?
C30 C33 C34 C40 -176.1(5) . . . . ?
C30 C33 C34 C35 2.4(8) . . . . ?
C39 C40 C34 C33 178.1(6) . . . . ?
C39 C40 C34 C35 -0.4(8) . . . . ?
C36 C35 C34 C33 -1.7(8) . . . . ?
C37 C35 C34 C33 -179.4(5) . . . . ?
C36 C35 C34 C40 176.9(5) . . . . ?
C37 C35 C34 C40 -0.9(8) . . . . ?
C9 N2 C10 C11 3.2(8) . . . . ?
C15 N2 C10 C11 -170.0(5) . . . . ?
C9 N2 C10 C12 -177.8(5) . . . . ?
C15 N2 C10 C12 9.1(7) . . . . ?
C13 C12 C10 C11 -169.1(5) . . . . ?
C16 C12 C10 C11 8.4(8) . . . . ?
C13 C12 C10 N2 11.9(8) . . . . ?
C16 C12 C10 N2 -170.6(5) . . . . ?
C30 N4 C36 C35 1.8(8) . . . . ?
C31 N4 C36 C35 -173.3(5) . . . . ?
C37 C35 C36 N4 177.4(5) . . . . ?
C34 C35 C36 N4 -0.3(8) . . . . ?
C34 C33 C30 N4 -1.0(8) . . . . ?
C34 C33 C30 C26 177.2(5) . . . . ?
C36 N4 C30 C33 -1.2(7) . . . . ?
C31 N4 C30 C33 173.9(5) . . . . ?
C36 N4 C30 C26 -179.5(5) . . . . ?
C31 N4 C30 C26 -4.4(7) . . . . ?
C27 C26 C30 C33 164.1(5) . . . . ?
C25 C26 C30 C33 -17.3(8) . . . . ?
C27 C26 C30 N4 -17.7(7) . . . . ?
C25 C26 C30 N4 160.9(5) . . . . ?
C8 O1 C7 C2 83.2(7) . . . . ?
C8 O1 C7 C6 -99.9(6) . . . . ?
C9 C6 C7 O1 0.1(8) . . . . ?
C5 C6 C7 O1 -178.2(5) . . . . ?
C9 C6 C7 C2 177.1(5) . . . . ?
C5 C6 C7 C2 -1.2(8) . . . . ?
O03 C23 C28 C27 -178.6(5) . . . . ?
C24 C23 C28 C27 1.2(8) . . . . ?
C26 C27 C28 C23 -1.0(8) . . . . ?
C32 C27 C28 C23 176.8(5) . . . . ?
N2 C10 C11 C5 -2.1(8) . . . . ?
C12 C10 C11 C5 178.8(5) . . . . ?
C4 C5 C11 C10 179.9(5) . . . . ?
C6 C5 C11 C10 -0.8(8) . . . . ?
C20 O3 C17 C16 -4.8(8) . . . . ?
C20 O3 C17 C18 178.1(5) . . . . ?
C01 O01 C2 C7 168.5(5) . . . . ?
C01 O01 C2 C3 -11.2(8) . . . . ?
O1 C7 C2 O01 -1.7(8) . . . . ?
C6 C7 C2 O01 -178.6(5) . . . . ?
O1 C7 C2 C3 178.1(5) . . . . ?
C6 C7 C2 C3 1.1(8) . . . . ?
C4 C3 C2 O01 179.3(5) . . . . ?
C4 C3 C2 C7 -0.4(9) . . . . ?
C16 C12 C13 C19 1.0(8) . . . . ?
C10 C12 C13 C19 178.5(5) . . . . ?
C16 C12 C13 C14 -177.6(5) . . . . ?
C10 C12 C13 C14 -0.1(8) . . . . ?
O3 C17 C16 C12 -178.1(5) . . . . ?
C18 C17 C16 C12 -1.2(8) . . . . ?
C13 C12 C16 C17 -0.3(8) . . . . ?
C10 C12 C16 C17 -177.8(5) . . . . ?
C10 N2 C9 C6 -1.1(8) . . . . ?
C15 N2 C9 C6 172.1(5) . . . . ?
C5 C6 C9 N2 -1.9(8) . . . . ?
C7 C6 C9 N2 179.8(5) . . . . ?
C34 C40 C39 C38 1.3(9) . . . . ?
C2 C3 C4 C5 -0.4(9) . . . . ?
C11 C5 C4 C3 179.7(5) . . . . ?
C6 C5 C4 C3 0.3(8) . . . . ?
C21 O2 C18 C19 -4.8(9) . . . . ?
C21 O2 C18 C17 175.1(5) . . . . ?
O3 C17 C18 O2 -0.7(7) . . . . ?
C16 C17 C18 O2 -178.0(5) . . . . ?
O3 C17 C18 C19 179.3(5) . . . . ?
C16 C17 C18 C19 1.9(9) . . . . ?
C36 N4 C31 C32 -143.5(5) . . . . ?
C30 N4 C31 C32 41.3(6) . . . . ?
C42 O5 C38 C37 178.9(5) . . . . ?
C42 O5 C38 C39 -3.6(9) . . . . ?
O6 C37 C38 O5 0.4(8) . . . . ?
C35 C37 C38 O5 177.4(5) . . . . ?
O6 C37 C38 C39 -177.3(5) . . . . ?
C35 C37 C38 C39 -0.3(8) . . . . ?
C40 C39 C38 O5 -178.4(6) . . . . ?
C40 C39 C38 C37 -1.0(9) . . . . ?
O2 C18 C19 C13 178.7(5) . . . . ?
C17 C18 C19 C13 -1.3(9) . . . . ?
C12 C13 C19 C18 -0.2(9) . . . . ?
C14 C13 C19 C18 178.4(6) . . . . ?
C43 O05 C44 C49 9.1(10) . . . . ?
C43 O05 C44 C45 -171.3(6) . . . . ?
C28 C27 C32 C31 -141.9(5) . . . . ?
C26 C27 C32 C31 35.9(7) . . . . ?
N4 C31 C32 C27 -55.1(6) . . . . ?
C19 C13 C14 C15 149.9(6) . . . . ?
C12 C13 C14 C15 -31.5(8) . . . . ?
C13 C14 C15 N2 50.1(8) . . . . ?
C9 N2 C15 C14 145.8(6) . . . . ?
C10 N2 C15 C14 -40.7(8) . . . . ?
O7 C50 C48 C47 171.1(7) . . . . ?
O06 C50 C48 C47 -9.1(9) . . . . ?
O7 C50 C48 C49 -8.2(10) . . . . ?
O06 C50 C48 C49 171.7(6) . . . . ?
O05 C44 C45 O09 -0.9(9) . . . . ?
C49 C44 C45 O09 178.8(6) . . . . ?
O05 C44 C45 C46 -179.6(6) . . . . ?
C49 C44 C45 C46 0.1(10) . . . . ?
O09 C45 C46 C47 -176.1(6) . . . . ?
C44 C45 C46 C47 2.7(10) . . . . ?
O05 C44 C49 C48 177.4(6) . . . . ?
C45 C44 C49 C48 -2.2(10) . . . . ?
C47 C48 C49 C44 1.5(10) . . . . ?
C50 C48 C49 C44 -179.3(6) . . . . ?
C49 C48 C47 C46 1.3(9) . . . . ?
C50 C48 C47 C46 -177.9(6) . . . . ?
C45 C46 C47 C48 -3.4(10) . . . . ?
